data_2023317
loop_
_publ_author_name
'Matsuda, Yuki'
'Nakamura, Ryota'
'Ozawa, Yoshiki'
'Abe, Masaaki'

_publ_section_title
;
 Crystal structures of two polymorphs for
 fac-bromidotricarbonyl[4-(4-methoxyphenyl)-2-(pyridin-2-yl)thiazole-\k2
 N,N&#x2032;]rhenium(I)
;
_journal_issue 12
_journal_name_full 'Acta Crystallographica Section E Crystallographic Communications'
_journal_paper_doi 10.1107/S2056989024010727
_journal_volume 80
_journal_year 2024
_chemical_compound_source 'synthesis as described'
_chemical_formula_iupac '[Re Br (C15 H12 N2 O1 S) (C O)3]'
_chemical_formula_moiety 'C18 H12 Br N2 O4 Re S'
_chemical_formula_sum 'C18 H12 Br N2 O4 Re S'
_chemical_formula_weight 618.47
_chemical_name_systematic
<i>fac</i>-Bromidotricarbonyl[4-(4-methoxyphenyl)-2-(pyridin-2-yl)thiazole-\k^2^<i>N</i>,<i>N</i>']rhenium(I)
_space_group_crystal_system orthorhombic
_space_group_IT_number 33
_space_group_name_Hall 'P 2c -2n'
_space_group_name_H-M_alt 'P n a 21'
_atom_sites_solution_hydrogens geom
_audit_conform_dict_name cif_core.dic
_audit_conform_dict_version 2.4.5
_audit_creation_method 'WinGX routine CIF_UPDATE'
_cell_angle_alpha 90
_cell_angle_beta 90
_cell_angle_gamma 90
_cell_formula_units_Z 8
_cell_length_a 13.2169(3)
_cell_length_b 11.2764(2)
_cell_length_c 25.8716(5)
_cell_measurement_reflns_used 52848
_cell_measurement_temperature 296(2)
_cell_measurement_theta_max 29.96
_cell_measurement_theta_min 1.73
_cell_volume 3855.88(13)
_computing_cell_refinement
;
Rapid-Auto (Rigaku, 2006)
;
_computing_data_collection
;
Rapid-Auto (Rigaku, 2006)
;
_computing_data_reduction
;
Rapid-Auto (Rigaku, 2006), SORTAV (Blessing, 1995)
;
_computing_molecular_graphics
;
PLATON (Spek, 2020)
;
_computing_publication_material
;
WinGX publication routines (Farrugia, 2012)
;
_computing_structure_refinement
;
<i>SHELXL2018/3</i> (Sheldrick, 2015b)
;
_computing_structure_solution
;
<i>SHELXT2018/2</i> (Sheldrick, 2015a)
;
_diffrn_ambient_temperature 296(2)
_diffrn_detector 'curved image-plate'
_diffrn_detector_area_resol_mean 10
_diffrn_measured_fraction_theta_full 0.999
_diffrn_measured_fraction_theta_max 0.999
_diffrn_measurement_device 'fixed-\C diffractometer'
_diffrn_measurement_device_type 'Rigaku R-Axis Rapid'
_diffrn_measurement_method '\w oscillation scans'
_diffrn_radiation_monochromator graphite
_diffrn_radiation_probe x-ray
_diffrn_radiation_type MoK\a
_diffrn_radiation_wavelength 0.71073
_diffrn_reflns_av_R_equivalents 0.0546
_diffrn_reflns_av_unetI/netI 0.0412
_diffrn_reflns_limit_h_max 18
_diffrn_reflns_limit_h_min -18
_diffrn_reflns_limit_k_max 15
_diffrn_reflns_limit_k_min -15
_diffrn_reflns_limit_l_max 36
_diffrn_reflns_limit_l_min -36
_diffrn_reflns_number 69569
_diffrn_reflns_theta_full 25.242
_diffrn_reflns_theta_max 29.964
_diffrn_reflns_theta_min 2.374
_diffrn_source 'sealed x-ray tube'
_diffrn_standards_number 0
_exptl_absorpt_coefficient_mu 8.51
_exptl_absorpt_correction_T_max 1
_exptl_absorpt_correction_T_min 0.3181
_exptl_absorpt_correction_type multi-scan
_exptl_absorpt_process_details
;
ABSCOR (Higashi, 1995)
;
_exptl_crystal_colour 'vivid orange'
_exptl_crystal_density_diffrn 2.131
_exptl_crystal_density_method 'not measured'
_exptl_crystal_description pillar
_exptl_crystal_F_000 2336
_exptl_crystal_size_max 0.68
_exptl_crystal_size_mid 0.2
_exptl_crystal_size_min 0.1
_refine_diff_density_max 2.381
_refine_diff_density_min -0.495
_refine_ls_abs_structure_details
;
 Refined as an inversion twin.
;
_refine_ls_abs_structure_Flack 0.487(10)
_refine_ls_extinction_method none
_refine_ls_goodness_of_fit_ref 1.016
_refine_ls_hydrogen_treatment constr
_refine_ls_matrix_type full
_refine_ls_number_constraints 0
_refine_ls_number_parameters 488
_refine_ls_number_reflns 11206
_refine_ls_number_restraints 1
_refine_ls_restrained_S_all 1.016
_refine_ls_R_factor_all 0.0467
_refine_ls_R_factor_gt 0.0326
_refine_ls_shift/su_max 0.001
_refine_ls_shift/su_mean 0
_refine_ls_structure_factor_coef Fsqd
_refine_ls_weighting_details 'w=1/[\s^2^(Fo^2^)+(0.0351P)^2^] where P=(Fo^2^+2Fc^2^)/3'
_refine_ls_weighting_scheme calc
_refine_ls_wR_factor_gt 0.0615
_refine_ls_wR_factor_ref 0.0654
_reflns_number_gt 9179
_reflns_number_total 11206
_reflns_threshold_expression 'I > 2\s(I)'
_cod_data_source_file jp2014.cif
_cod_data_source_block polymorph-_b
_cod_database_code 2023317
_shelx_estimated_absorpt_t_min 0.068
_shelx_estimated_absorpt_t_max 0.483

loop_
_symmetry_equiv_pos_as_xyz
'x, y, z'
'-x, -y, z+1/2'
'x+1/2, -y+1/2, z'
'-x+1/2, y+1/2, z+1/2'

loop_
_atom_site_type_symbol
_atom_site_label
_atom_site_fract_x
_atom_site_fract_y
_atom_site_fract_z
_atom_site_U_iso_or_equiv
_atom_site_adp_type
_atom_site_calc_flag
_atom_site_occupancy
_atom_site_disorder_assembly
_atom_site_disorder_group
Re Re1 0.42111(2) 0.32777(3) 0.57274(2) 0.03102(7) Uani d 1 . .
Re Re2 0.81648(2) 0.82562(3) 0.42520(2) 0.03003(7) Uani d 1 . .
Br Br1 0.59268(6) 0.31952(8) 0.62422(4) 0.0463(2) Uani d 1 . .
Br Br2 0.64622(6) 0.81674(7) 0.37267(4) 0.04512(19) Uani d 1 . .
C C101 0.4884(6) 0.3571(9) 0.5087(4) 0.044(2) Uani d 1 . .
C C102 0.4162(5) 0.4955(8) 0.5850(3) 0.034(2) Uani d 1 . .
C C103 0.2921(6) 0.3320(7) 0.5377(3) 0.0377(17) Uani d 1 . .
C C201 0.7481(6) 0.8531(9) 0.4896(4) 0.044(2) Uani d 1 . .
C C202 0.8197(5) 0.9933(9) 0.4153(4) 0.041(2) Uani d 1 . .
C C203 0.9428(6) 0.8350(7) 0.4608(3) 0.0367(17) Uani d 1 . .
O O101 0.5286(5) 0.3730(8) 0.4698(3) 0.073(2) Uani d 1 . .
O O102 0.4168(5) 0.5965(6) 0.5907(3) 0.054(2) Uani d 1 . .
O O103 0.2190(5) 0.3408(6) 0.5159(3) 0.0567(17) Uani d 1 . .
O O104 0.2265(5) 0.8047(6) 0.6793(3) 0.0572(18) Uani d 1 . .
O O201 0.7076(5) 0.8627(8) 0.5282(3) 0.072(2) Uani d 1 . .
O O204 1.0177(5) 1.3088(6) 0.3140(3) 0.0603(19) Uani d 1 . .
O O202 0.8169(5) 1.0953(6) 0.4091(3) 0.056(2) Uani d 1 . .
O O203 1.0185(4) 0.8387(6) 0.4825(3) 0.0518(16) Uani d 1 . .
S S1 0.34498(19) 0.1014(3) 0.71414(11) 0.0583(7) Uani d 1 . .
S S2 0.90592(19) 0.6057(3) 0.28377(11) 0.0551(6) Uani d 1 . .
N N101 0.3575(4) 0.2621(6) 0.6453(3) 0.0350(16) Uani d 1 . .
N N102 0.4408(4) 0.1427(6) 0.5690(3) 0.0319(15) Uani d 1 . .
N N201 0.8824(4) 0.7637(6) 0.3526(3) 0.0317(14) Uani d 1 . .
N N202 0.8055(5) 0.6348(7) 0.4266(5) 0.0485(18) Uani d 1 . .
C C104 0.3707(6) 0.1469(8) 0.6523(3) 0.0414(19) Uani d 1 . .
C C105 0.3240(6) 0.3178(8) 0.6900(4) 0.040(2) Uani d 1 . .
C C106 0.3157(6) 0.2441(10) 0.7310(5) 0.053(3) Uani d 1 . .
H H106 0.296607 0.267741 0.764048 0.063 Uiso calc 1 . .
C C107 0.4075(6) 0.0731(8) 0.6103(4) 0.047(2) Uani d 1 . .
C C108 0.4128(7) -0.0497(10) 0.6119(5) 0.058(3) Uani d 1 . .
H H108 0.390653 -0.091276 0.640778 0.070 Uiso calc 1 . .
C C109 0.4514(7) -0.1090(9) 0.5697(7) 0.067(3) Uani d 1 . .
H H109 0.454297 -0.191362 0.569745 0.080 Uiso calc 1 . .
C C110 0.4853(7) -0.0472(9) 0.5278(5) 0.063(3) Uani d 1 . .
H H110 0.514055 -0.085687 0.499587 0.076 Uiso calc 1 . .
C C111 0.4753(6) 0.0751(9) 0.5289(4) 0.054(2) Uani d 1 . .
H H111 0.494083 0.115576 0.499105 0.064 Uiso calc 1 . .
C C112 0.2953(6) 0.4467(8) 0.6879(3) 0.0381(18) Uani d 1 . .
C C113 0.3431(7) 0.5308(9) 0.7179(4) 0.054(2) Uani d 1 . .
H H113 0.393804 0.507262 0.740541 0.065 Uiso calc 1 . .
C C114 0.3174(8) 0.6485(11) 0.7150(5) 0.059(3) Uani d 1 . .
H H114 0.350450 0.703600 0.735717 0.071 Uiso calc 1 . .
C C115 0.2424(7) 0.6855(8) 0.6812(4) 0.042(2) Uani d 1 . .
C C116 0.1912(6) 0.6032(8) 0.6521(4) 0.0383(19) Uani d 1 . .
H H116 0.139678 0.626817 0.629940 0.046 Uiso calc 1 . .
C C117 0.2177(6) 0.4823(8) 0.6562(3) 0.0439(19) Uani d 1 . .
H H117 0.182156 0.426051 0.637186 0.053 Uiso calc 1 . .
C C118 0.1471(10) 0.8468(11) 0.6449(5) 0.077(4) Uani d 1 . .
H H18A 0.143045 0.931663 0.646860 0.116 Uiso calc 1 . .
H H18B 0.162437 0.823563 0.610069 0.116 Uiso calc 1 . .
H H18C 0.083544 0.812885 0.655076 0.116 Uiso calc 1 . .
C C204 0.8733(6) 0.6499(7) 0.3446(3) 0.0408(19) Uani d 1 . .
C C205 0.9186(5) 0.8245(8) 0.3099(3) 0.037(2) Uani d 1 . .
C C206 0.9333(6) 0.7506(8) 0.2692(5) 0.049(3) Uani d 1 . .
H H206 0.955794 0.775727 0.236910 0.059 Uiso calc 1 . .
C C207 0.8349(5) 0.5739(8) 0.3859(4) 0.043(2) Uani d 1 . .
C C208 0.8297(7) 0.4493(8) 0.3828(5) 0.061(3) Uani d 1 . .
H H208 0.852637 0.409643 0.353522 0.073 Uiso calc 1 . .
C C209 0.7902(8) 0.3876(8) 0.4239(7) 0.068(3) Uani d 1 . .
H H209 0.787306 0.305171 0.423054 0.081 Uiso calc 1 . .
C C210 0.7546(7) 0.4493(9) 0.4667(5) 0.065(3) Uani d 1 . .
H H210 0.726145 0.409378 0.494541 0.078 Uiso calc 1 . .
C C211 0.7625(6) 0.5696(8) 0.4668(4) 0.050(2) Uani d 1 . .
H H211 0.737728 0.610608 0.495283 0.060 Uiso calc 1 . .
C C212 0.9437(5) 0.9508(8) 0.3119(3) 0.0349(17) Uani d 1 . .
C C213 0.8936(6) 1.0346(9) 0.2805(4) 0.051(2) Uani d 1 . .
H H213 0.842625 1.010803 0.257986 0.061 Uiso calc 1 . .
C C214 0.9213(7) 1.1524(9) 0.2836(4) 0.050(2) Uani d 1 . .
H H214 0.887457 1.207597 0.263199 0.060 Uiso calc 1 . .
C C215 0.9973(6) 1.1906(8) 0.3158(4) 0.044(2) Uani d 1 . .
C C216 1.0462(6) 1.1085(10) 0.3460(3) 0.047(2) Uani d 1 . .
H H216 1.098881 1.132535 0.367428 0.056 Uiso calc 1 . .
C C217 1.0182(5) 0.9917(8) 0.3449(3) 0.0392(17) Uani d 1 . .
H H217 1.050094 0.938399 0.367014 0.047 Uiso calc 1 . .
C C218 1.0987(10) 1.3514(11) 0.3443(6) 0.085(4) Uani d 1 . .
H H18D 1.105112 1.435523 0.339621 0.128 Uiso calc 1 . .
H H18E 1.085756 1.334564 0.380088 0.128 Uiso calc 1 . .
H H18F 1.160269 1.313154 0.333876 0.128 Uiso calc 1 . .

loop_
_atom_site_aniso_label
_atom_site_aniso_U_11
_atom_site_aniso_U_22
_atom_site_aniso_U_33
_atom_site_aniso_U_12
_atom_site_aniso_U_13
_atom_site_aniso_U_23
Re1 0.03245(13) 0.02514(14) 0.03548(15) 0.00021(11) -0.00028(13) 0.0014(2)
Re2 0.03197(13) 0.02439(14) 0.03373(14) -0.00033(10) 0.00011(13) -0.0005(2)
Br1 0.0383(4) 0.0416(5) 0.0590(5) 0.0002(3) -0.0111(4) -0.0010(4)
Br2 0.0371(4) 0.0420(5) 0.0563(5) -0.0006(3) -0.0104(3) 0.0012(4)
C101 0.044(4) 0.044(5) 0.045(5) 0.005(4) -0.002(4) 0.003(4)
C102 0.031(3) 0.034(4) 0.038(6) -0.005(3) -0.002(3) 0.010(3)
C103 0.039(4) 0.031(4) 0.043(4) 0.002(4) 0.004(4) 0.000(3)
C201 0.038(4) 0.052(5) 0.042(5) 0.000(4) -0.002(4) -0.003(4)
C202 0.038(4) 0.044(5) 0.042(7) 0.001(3) -0.003(3) -0.006(4)
C203 0.043(4) 0.033(4) 0.034(4) -0.002(3) -0.004(3) -0.003(3)
O101 0.066(4) 0.106(6) 0.047(4) 0.007(4) 0.019(3) 0.016(4)
O102 0.069(4) 0.019(3) 0.072(6) -0.005(3) 0.004(3) -0.002(3)
O103 0.044(3) 0.065(5) 0.061(4) 0.001(3) -0.011(3) 0.007(3)
O104 0.072(4) 0.039(4) 0.061(4) 0.014(3) -0.004(3) -0.006(3)
O201 0.066(4) 0.102(6) 0.049(4) -0.008(4) 0.016(3) -0.006(4)
O204 0.061(4) 0.045(4) 0.075(5) -0.006(3) -0.008(4) -0.005(4)
O202 0.074(4) 0.032(4) 0.062(5) 0.003(3) 0.005(3) -0.005(3)
O203 0.043(3) 0.057(4) 0.055(4) -0.002(3) -0.012(3) -0.002(3)
S1 0.0505(12) 0.0546(15) 0.0699(17) -0.0037(12) 0.0001(12) 0.0348(14)
S2 0.0574(13) 0.0508(15) 0.0571(14) 0.0089(12) -0.0030(12) -0.0264(12)
N101 0.031(3) 0.028(4) 0.046(5) 0.001(3) 0.005(3) 0.006(3)
N102 0.019(2) 0.047(4) 0.030(3) 0.017(2) 0.006(3) 0.009(4)
N201 0.030(3) 0.031(4) 0.034(4) 0.001(3) -0.001(3) -0.009(3)
N202 0.047(4) 0.038(4) 0.060(5) 0.022(3) -0.017(4) 0.007(5)
C104 0.034(4) 0.034(4) 0.055(5) -0.003(3) -0.002(4) 0.014(4)
C105 0.036(4) 0.044(6) 0.039(5) 0.002(3) -0.002(3) 0.011(4)
C106 0.044(5) 0.074(9) 0.041(8) 0.006(4) 0.006(4) 0.023(5)
C107 0.038(4) 0.027(4) 0.077(7) -0.006(4) -0.012(4) 0.007(4)
C108 0.051(5) 0.040(6) 0.085(8) -0.004(4) -0.015(5) 0.013(5)
C109 0.064(6) 0.029(5) 0.109(10) 0.002(4) -0.016(8) -0.006(7)
C110 0.058(5) 0.043(6) 0.089(8) 0.008(4) -0.017(5) -0.020(6)
C111 0.042(4) 0.046(5) 0.073(6) -0.003(4) -0.014(4) -0.006(5)
C112 0.039(4) 0.044(5) 0.032(4) 0.009(4) 0.004(3) 0.004(3)
C113 0.056(5) 0.059(6) 0.047(5) 0.016(5) -0.018(4) -0.007(5)
C114 0.060(6) 0.064(7) 0.054(6) 0.008(5) -0.009(5) -0.024(5)
C115 0.049(5) 0.039(5) 0.039(5) 0.015(4) 0.008(4) 0.001(4)
C116 0.034(4) 0.035(5) 0.046(5) 0.004(3) -0.005(3) -0.003(4)
C117 0.037(4) 0.045(5) 0.050(5) -0.003(4) -0.009(3) 0.002(4)
C118 0.098(9) 0.063(8) 0.072(8) 0.036(7) -0.016(7) 0.003(6)
C204 0.033(4) 0.034(5) 0.055(5) 0.008(3) -0.003(3) -0.011(4)
C205 0.031(4) 0.052(6) 0.029(4) -0.002(3) -0.002(3) -0.006(4)
C206 0.053(5) 0.054(8) 0.040(8) 0.004(5) -0.001(4) -0.010(4)
C207 0.029(3) 0.032(4) 0.068(6) 0.002(3) -0.013(4) -0.003(4)
C208 0.051(5) 0.025(5) 0.107(10) 0.007(4) -0.017(5) -0.015(6)
C209 0.066(6) 0.026(4) 0.111(9) -0.017(4) -0.031(8) 0.015(7)
C210 0.052(5) 0.041(6) 0.102(9) -0.010(4) -0.021(6) 0.020(6)
C211 0.046(4) 0.035(5) 0.068(6) -0.004(4) -0.009(4) 0.022(4)
C212 0.030(3) 0.045(5) 0.031(4) -0.003(3) 0.004(3) -0.001(3)
C213 0.042(4) 0.058(6) 0.054(5) -0.004(4) -0.011(4) 0.005(5)
C214 0.053(5) 0.043(5) 0.054(6) 0.005(4) -0.019(4) 0.010(5)
C215 0.043(4) 0.044(6) 0.044(5) -0.001(4) 0.001(4) 0.000(4)
C216 0.040(4) 0.068(7) 0.033(4) -0.011(5) -0.006(4) -0.005(4)
C217 0.044(4) 0.040(5) 0.034(4) -0.002(4) -0.005(3) 0.007(3)
C218 0.092(9) 0.042(7) 0.122(12) -0.012(6) -0.012(9) -0.019(7)

loop_
_atom_type_symbol
_atom_type_description
_atom_type_scat_dispersion_real
_atom_type_scat_dispersion_imag
_atom_type_scat_source
C C 0.0033 0.0016 'International Tables Vol C Tables 4.2.6.8 and 6.1.1.4'
H H 0 0 'International Tables Vol C Tables 4.2.6.8 and 6.1.1.4'
Br Br -0.2901 2.4595 'International Tables Vol C Tables 4.2.6.8 and 6.1.1.4'
N N 0.0061 0.0033 'International Tables Vol C Tables 4.2.6.8 and 6.1.1.4'
O O 0.0106 0.006 'International Tables Vol C Tables 4.2.6.8 and 6.1.1.4'
Re Re -1.0185 7.231 'International Tables Vol C Tables 4.2.6.8 and 6.1.1.4'
S S 0.1246 0.1234 'International Tables Vol C Tables 4.2.6.8 and 6.1.1.4'

loop_
_geom_angle_atom_site_label_1
_geom_angle_atom_site_label_2
_geom_angle_atom_site_label_3
_geom_angle_site_symmetry_1
_geom_angle_site_symmetry_3
_geom_angle
_geom_angle_publ_flag
C101 Re1 C102 . . 89.4(4) ?
C101 Re1 C103 . . 90.0(4) ?
C102 Re1 C103 . . 91.4(3) ?
C101 Re1 N102 . . 94.3(4) ?
C102 Re1 N102 . . 171.4(3) ?
C103 Re1 N102 . . 96.4(3) ?
C101 Re1 N101 . . 169.4(3) ?
C102 Re1 N101 . . 100.3(3) ?
C103 Re1 N101 . . 94.1(3) ?
N102 Re1 N101 . . 75.6(3) ?
C101 Re1 Br1 . . 92.5(3) ?
C102 Re1 Br1 . . 88.9(2) ?
C103 Re1 Br1 . . 177.5(2) ?
N102 Re1 Br1 . . 83.20(19) ?
N101 Re1 Br1 . . 83.40(16) ?
C202 Re2 C203 . . 89.5(3) ?
C202 Re2 C201 . . 88.1(4) ?
C203 Re2 C201 . . 89.1(4) ?
C202 Re2 N202 . . 172.8(4) ?
C203 Re2 N202 . . 96.1(3) ?
C201 Re2 N202 . . 96.6(4) ?
C202 Re2 N201 . . 101.1(3) ?
C203 Re2 N201 . . 94.8(3) ?
C201 Re2 N201 . . 170.0(3) ?
N202 Re2 N201 . . 73.9(4) ?
C202 Re2 Br2 . . 89.3(2) ?
C203 Re2 Br2 . . 177.5(3) ?
C201 Re2 Br2 . . 93.0(3) ?
N202 Re2 Br2 . . 85.0(2) ?
N201 Re2 Br2 . . 83.38(15) ?
O101 C101 Re1 . . 178.9(9) ?
O102 C102 Re1 . . 176.8(7) ?
O103 C103 Re1 . . 175.6(7) ?
O201 C201 Re2 . . 176.2(9) ?
O202 C202 Re2 . . 176.9(7) ?
O203 C203 Re2 . . 178.8(8) ?
C115 O104 C118 . . 117.1(8) ?
C215 O204 C218 . . 117.7(9) ?
C106 S1 C104 . . 90.1(5) ?
C204 S2 C206 . . 88.7(5) ?
C104 N101 C105 . . 111.8(8) ?
C104 N101 Re1 . . 113.6(6) ?
C105 N101 Re1 . . 133.2(6) ?
C111 N102 C107 . . 111.9(8) ?
C111 N102 Re1 . . 129.0(7) ?
C107 N102 Re1 . . 118.9(6) ?
C204 N201 C205 . . 113.0(7) ?
C204 N201 Re2 . . 114.5(6) ?
C205 N201 Re2 . . 131.7(6) ?
C207 N202 C211 . . 116.2(8) ?
C207 N202 Re2 . . 119.1(8) ?
C211 N202 Re2 . . 124.5(8) ?
N101 C104 C107 . . 120.2(8) ?
N101 C104 S1 . . 113.4(7) ?
C107 C104 S1 . . 126.4(7) ?
C106 C105 N101 . . 113.6(9) ?
C106 C105 C112 . . 127.1(9) ?
N101 C105 C112 . . 119.2(7) ?
C105 C106 S1 . . 111.1(10) ?
C105 C106 H106 . . 124.5 ?
S1 C106 H106 . . 124.5 ?
C108 C107 N102 . . 124.5(10) ?
C108 C107 C104 . . 124.6(10) ?
N102 C107 C104 . . 110.9(7) ?
C109 C108 C107 . . 118.7(12) ?
C109 C108 H108 . . 120.6 ?
C107 C108 H108 . . 120.6 ?
C110 C109 C108 . . 120.3(10) ?
C110 C109 H109 . . 119.9 ?
C108 C109 H109 . . 119.9 ?
C109 C110 C111 . . 117.4(11) ?
C109 C110 H110 . . 121.3 ?
C111 C110 H110 . . 121.3 ?
N102 C111 C110 . . 127.1(11) ?
N102 C111 H111 . . 116.5 ?
C110 C111 H111 . . 116.5 ?
C117 C112 C113 . . 118.5(8) ?
C117 C112 C105 . . 119.6(8) ?
C113 C112 C105 . . 121.9(8) ?
C114 C113 C112 . . 121.5(9) ?
C114 C113 H113 . . 119.3 ?
C112 C113 H113 . . 119.3 ?
C113 C114 C115 . . 120.2(10) ?
C113 C114 H114 . . 119.9 ?
C115 C114 H114 . . 119.9 ?
O104 C115 C116 . . 124.9(8) ?
O104 C115 C114 . . 115.5(9) ?
C116 C115 C114 . . 119.6(9) ?
C115 C116 C117 . . 119.4(8) ?
C115 C116 H116 . . 120.3 ?
C117 C116 H116 . . 120.3 ?
C112 C117 C116 . . 120.8(8) ?
C112 C117 H117 . . 119.6 ?
C116 C117 H117 . . 119.6 ?
O104 C118 H18A . . 109.5 ?
O104 C118 H18B . . 109.5 ?
H18A C118 H18B . . 109.5 ?
O104 C118 H18C . . 109.5 ?
H18A C118 H18C . . 109.5 ?
H18B C118 H18C . . 109.5 ?
N201 C204 C207 . . 119.5(8) ?
N201 C204 S2 . . 114.2(7) ?
C207 C204 S2 . . 126.2(7) ?
C206 C205 N201 . . 111.4(9) ?
C206 C205 C212 . . 126.3(9) ?
N201 C205 C212 . . 122.1(7) ?
C205 C206 S2 . . 112.6(9) ?
C205 C206 H206 . . 123.7 ?
S2 C206 H206 . . 123.7 ?
N202 C207 C208 . . 123.5(10) ?
N202 C207 C204 . . 112.5(8) ?
C208 C207 C204 . . 124.1(10) ?
C209 C208 C207 . . 118.7(12) ?
C209 C208 H208 . . 120.7 ?
C207 C208 H208 . . 120.7 ?
C208 C209 C210 . . 119.4(9) ?
C208 C209 H209 . . 120.3 ?
C210 C209 H209 . . 120.3 ?
C211 C210 C209 . . 118.4(10) ?
C211 C210 H210 . . 120.8 ?
C209 C210 H210 . . 120.8 ?
C210 C211 N202 . . 123.8(11) ?
C210 C211 H211 . . 118.1 ?
N202 C211 H211 . . 118.1 ?
C217 C212 C213 . . 117.8(8) ?
C217 C212 C205 . . 120.5(7) ?
C213 C212 C205 . . 121.7(8) ?
C214 C213 C212 . . 119.2(8) ?
C214 C213 H213 . . 120.4 ?
C212 C213 H213 . . 120.4 ?
C215 C214 C213 . . 122.0(9) ?
C215 C214 H214 . . 119.0 ?
C213 C214 H214 . . 119.0 ?
O204 C215 C216 . . 125.9(8) ?
O204 C215 C214 . . 115.5(8) ?
C216 C215 C214 . . 118.6(9) ?
C217 C216 C215 . . 120.6(8) ?
C217 C216 H216 . . 119.7 ?
C215 C216 H216 . . 119.7 ?
C216 C217 C212 . . 121.7(8) ?
C216 C217 H217 . . 119.1 ?
C212 C217 H217 . . 119.1 ?
O204 C218 H18D . . 109.5 ?
O204 C218 H18E . . 109.5 ?
H18D C218 H18E . . 109.5 ?
O204 C218 H18F . . 109.5 ?
H18D C218 H18F . . 109.5 ?
H18E C218 H18F . . 109.5 ?

loop_
_geom_bond_atom_site_label_1
_geom_bond_atom_site_label_2
_geom_bond_site_symmetry_2
_geom_bond_distance
_geom_bond_publ_flag
Re1 Br1 . 2.6315(8) yes
Re2 Br2 . 2.6308(8) yes
Re1 N101 . 2.186(7) yes
Re1 N102 . 2.105(7) yes
Re2 N201 . 2.185(7) yes
Re2 N202 . 2.157(8) yes
Re1 C101 . 1.909(9) yes
Re1 C102 . 1.919(9) yes
Re1 C103 . 1.932(8) yes
S1 C104 . 1.713(9) ?
N101 C104 . 1.323(10) ?
N101 C105 . 1.390(12) ?
S1 C106 . 1.711(13) ?
C105 C106 . 1.353(14) ?
N102 C107 . 1.398(12) ?
C104 C107 . 1.452(13) ?
C107 C108 . 1.387(13) ?
C108 C109 . 1.377(18) ?
C109 C110 . 1.364(19) ?
N102 C111 . 1.365(13) ?
C110 C111 . 1.386(13) ?
C105 C112 . 1.503(12) ?
C112 C113 . 1.378(13) ?
C113 C114 . 1.372(15) ?
O104 C115 . 1.361(12) ?
C114 C115 . 1.386(14) ?
C115 C116 . 1.373(13) ?
C116 C117 . 1.411(12) ?
C112 C117 . 1.373(11) ?
O104 C118 . 1.456(13) ?
Re2 C201 . 1.921(9) yes
Re2 C202 . 1.909(10) yes
Re2 C203 . 1.909(8) yes
S2 C204 . 1.707(9) ?
N201 C204 . 1.305(10) ?
N201 C205 . 1.387(11) ?
S2 C206 . 1.716(11) ?
C205 C206 . 1.357(14) ?
N202 C207 . 1.317(14) ?
C204 C207 . 1.460(13) ?
C207 C208 . 1.409(12) ?
C208 C209 . 1.374(19) ?
C209 C210 . 1.390(19) ?
N202 C211 . 1.394(13) ?
C210 C211 . 1.360(13) ?
C205 C212 . 1.463(12) ?
C212 C213 . 1.411(12) ?
C213 C214 . 1.379(14) ?
O204 C215 . 1.361(11) ?
C214 C215 . 1.376(13) ?
C215 C216 . 1.373(13) ?
C216 C217 . 1.369(14) ?
C212 C217 . 1.384(11) ?
O204 C218 . 1.411(14) ?
C106 H106 . 0.9300 ?
C108 H108 . 0.9300 ?
C109 H109 . 0.9300 ?
C110 H110 . 0.9300 ?
C111 H111 . 0.9300 ?
C113 H113 . 0.9300 ?
C114 H114 . 0.9300 ?
C116 H116 . 0.9300 ?
C117 H117 . 0.9300 ?
C118 H18A . 0.9600 ?
C118 H18B . 0.9600 ?
C118 H18C . 0.9600 ?
C218 H18D . 0.9600 ?
C218 H18E . 0.9600 ?
C218 H18F . 0.9600 ?
C206 H206 . 0.9300 ?
C208 H208 . 0.9300 ?
C209 H209 . 0.9300 ?
C210 H210 . 0.9300 ?
C211 H211 . 0.9300 ?
C213 H213 . 0.9300 ?
C214 H214 . 0.9300 ?
C216 H216 . 0.9300 ?
C217 H217 . 0.9300 ?
Re1 N101 . 2.186(7) ?
Re1 N102 . 2.106(7) ?
Re2 N201 . 2.185(7) ?
Re2 N202 . 2.157(8) ?
C101 O101 . 1.153(11) yes
C102 O102 . 1.149(10) yes
C103 O103 . 1.123(10) yes
C201 O201 . 1.137(11) yes
C202 O202 . 1.162(11) yes
C203 O203 . 1.149(9) yes

loop_
_geom_hbond_atom_site_label_D
_geom_hbond_atom_site_label_H
_geom_hbond_atom_site_label_A
_geom_hbond_site_symmetry_A
_geom_hbond_distance_DH
_geom_hbond_distance_HA
_geom_hbond_distance_DA
_geom_hbond_angle_DHA
_geom_hbond_publ_flag
C108 H108 O104 1_545 0.93 2.66 3.435(13) 141.3 yes
C109 H109 O102 1_545 0.93 2.50 3.397(14) 161.3 yes
C208 H208 O204 1_545 0.93 2.66 3.442(13) 141.6 yes
C209 H209 O202 1_545 0.93 2.43 3.337(13) 166.2 yes
C210 H210 O101 . 0.93 2.72 3.110(12) 106.2 yes
C214 H214 O104 2_674 0.93 2.65 3.365(12) 134.7 yes
C117 H117 Br1 3_455 0.93 3.03 3.873(9) 151.5 yes
C118 H18A Br1 3_465 0.96 2.94 3.868(12) 162.3 yes
C206 H206 Br1 4_654 0.93 3.03 3.845(14) 147.9 yes
C106 H106 Br2 2_665 0.93 3.06 3.762(14) 133.4 yes
C218 H18D Br2 3_575 0.96 2.97 3.865(12) 155.3 yes

loop_
_geom_torsion_atom_site_label_1
_geom_torsion_atom_site_label_2
_geom_torsion_atom_site_label_3
_geom_torsion_atom_site_label_4
_geom_torsion_site_symmetry_1
_geom_torsion_site_symmetry_2
_geom_torsion_site_symmetry_3
_geom_torsion_site_symmetry_4
_geom_torsion
_geom_torsion_publ_flag
C105 N101 C104 C107 . . . . -178.7(7) ?
Re1 N101 C104 C107 . . . . -10.5(9) ?
C105 N101 C104 S1 . . . . -1.0(8) ?
Re1 N101 C104 S1 . . . . 167.2(4) ?
C106 S1 C104 N101 . . . . -0.2(6) ?
C106 S1 C104 C107 . . . . 177.3(8) ?
C104 N101 C105 C106 . . . . 2.2(10) ?
Re1 N101 C105 C106 . . . . -163.0(6) ?
C104 N101 C105 C112 . . . . -174.1(7) ?
Re1 N101 C105 C112 . . . . 20.8(11) ?
N101 C105 C106 S1 . . . . -2.3(10) ?
C112 C105 C106 S1 . . . . 173.6(7) ?
C104 S1 C106 C105 . . . . 1.4(7) ?
C111 N102 C107 C108 . . . . 2.8(12) ?
Re1 N102 C107 C108 . . . . 177.6(7) ?
C111 N102 C107 C104 . . . . -179.6(6) ?
Re1 N102 C107 C104 . . . . -4.8(9) ?
N101 C104 C107 C108 . . . . -172.2(8) ?
S1 C104 C107 C108 . . . . 10.5(13) ?
N101 C104 C107 N102 . . . . 10.2(10) ?
S1 C104 C107 N102 . . . . -167.1(6) ?
N102 C107 C108 C109 . . . . -1.4(14) ?
C104 C107 C108 C109 . . . . -178.6(9) ?
C107 C108 C109 C110 . . . . 1.2(16) ?
C108 C109 C110 C111 . . . . -2.6(16) ?
C107 N102 C111 C110 . . . . -4.5(12) ?
Re1 N102 C111 C110 . . . . -178.7(7) ?
C109 C110 C111 N102 . . . . 4.6(15) ?
C106 C105 C112 C117 . . . . -114.7(10) ?
N101 C105 C112 C117 . . . . 61.0(10) yes
C106 C105 C112 C113 . . . . 63.7(13) ?
N101 C105 C112 C113 . . . . -120.6(9) ?
C117 C112 C113 C114 . . . . -2.7(15) ?
C105 C112 C113 C114 . . . . 178.9(9) ?
C112 C113 C114 C115 . . . . -0.3(17) ?
C118 O104 C115 C116 . . . . 1.9(14) ?
C118 O104 C115 C114 . . . . -179.0(10) ?
C113 C114 C115 O104 . . . . -176.6(10) ?
C113 C114 C115 C116 . . . . 2.5(16) ?
O104 C115 C116 C117 . . . . 177.5(8) ?
C114 C115 C116 C117 . . . . -1.5(14) ?
C113 C112 C117 C116 . . . . 3.6(13) ?
C105 C112 C117 C116 . . . . -177.9(8) ?
C115 C116 C117 C112 . . . . -1.6(13) ?
C205 N201 C204 C207 . . . . -179.3(6) ?
Re2 N201 C204 C207 . . . . -8.3(9) ?
C205 N201 C204 S2 . . . . -1.1(8) ?
Re2 N201 C204 S2 . . . . 169.8(3) ?
C206 S2 C204 N201 . . . . 0.2(6) ?
C206 S2 C204 C207 . . . . 178.2(7) ?
C204 N201 C205 C206 . . . . 1.8(9) ?
Re2 N201 C205 C206 . . . . -167.2(5) ?
C204 N201 C205 C212 . . . . -174.0(7) ?
Re2 N201 C205 C212 . . . . 17.1(10) ?
N201 C205 C206 S2 . . . . -1.6(9) ?
C212 C205 C206 S2 . . . . 173.9(6) ?
C204 S2 C206 C205 . . . . 0.8(7) ?
C211 N202 C207 C208 . . . . -3.5(12) ?
Re2 N202 C207 C208 . . . . -179.3(6) ?
C211 N202 C207 C204 . . . . 176.6(6) ?
Re2 N202 C207 C204 . . . . 0.8(9) ?
N201 C204 C207 N202 . . . . 5.2(10) ?
S2 C204 C207 N202 . . . . -172.7(6) ?
N201 C204 C207 C208 . . . . -174.8(8) ?
S2 C204 C207 C208 . . . . 7.3(12) ?
N202 C207 C208 C209 . . . . 1.3(14) ?
C204 C207 C208 C209 . . . . -178.8(8) ?
C207 C208 C209 C210 . . . . 1.4(14) ?
C208 C209 C210 C211 . . . . -1.5(14) ?
C209 C210 C211 N202 . . . . -0.9(14) ?
C207 N202 C211 C210 . . . . 3.3(12) ?
Re2 N202 C211 C210 . . . . 178.9(7) ?
C206 C205 C212 C217 . . . . -113.9(10) ?
N201 C205 C212 C217 . . . . 61.1(10) yes
C206 C205 C212 C213 . . . . 66.0(11) ?
N201 C205 C212 C213 . . . . -119.0(9) ?
C217 C212 C213 C214 . . . . 0.7(13) ?
C205 C212 C213 C214 . . . . -179.3(8) ?
C212 C213 C214 C215 . . . . 0.9(16) ?
C218 O204 C215 C216 . . . . 2.4(15) ?
C218 O204 C215 C214 . . . . -176.7(11) ?
C213 C214 C215 O204 . . . . 178.7(9) ?
C213 C214 C215 C216 . . . . -0.5(16) ?
O204 C215 C216 C217 . . . . 179.3(8) ?
C214 C215 C216 C217 . . . . -1.5(14) ?
C215 C216 C217 C212 . . . . 3.2(13) ?
C213 C212 C217 C216 . . . . -2.7(12) ?
C205 C212 C217 C216 . . . . 177.2(8) ?
